data_7111381
loop_
_publ_author_name
'Crossley, Ian R.'
'Hill, Anthony F.'
'Humphrey, Elizabeth R.'
'Smith, Matthew K.'
'Tshabang, Never'
'Willis, Anthony C.'

_publ_section_title
;
 Caveats for poly(methimazolyl)borate chemistry: the novel inorganic
 heterocycles [H2C(mt)2BR2]Cl (mt = methimazolyl; BR2 = BH2, BH(mt),
 9?BBN)
;
_journal_issue 16
_journal_name_full 'Chemical Communications'
_journal_page_first 1878
_journal_page_last 1879
_journal_paper_doi 10.1039/b407733d
_journal_year 2004
_chemical_absolute_configuration ad
_chemical_compound_source
;
?
;
_chemical_formula_moiety ' C9 H14 B N4 S2 +, Cl -, H2 O '
_chemical_formula_sum 'C9 H16 B Cl N4 O S2'
_chemical_formula_weight 306.65
_chemical_name_systematic
;
?
;
_space_group_IT_number 19
_symmetry_cell_setting orthorhombic
_symmetry_space_group_name_Hall 'P 2ac 2ab'
_symmetry_space_group_name_H-M 'P 21 21 21'
_atom_sites_solution_hydrogens geom
_atom_sites_solution_primary direct
_audit_creation_date 04-22-04
_audit_creation_method CRYSTALS_ver_12-03-99
_audit_update_record
;
2004-04-23- Report on C9 H16 B Cl N4 O S2
by Anthony C. Willis
for   Anthony F. Hill and Never Tshabang

2004-04-23 - passes checkcif tests with minor warnings

;
_cell_angle_alpha 90
_cell_angle_beta 90
_cell_angle_gamma 90
_cell_formula_units_Z 4
_cell_length_a 9.3392(2)
_cell_length_b 11.9326(2)
_cell_length_c 12.7412(3)
_cell_measurement_reflns_used 10150
_cell_measurement_temperature 200
_cell_measurement_theta_max 27
_cell_measurement_theta_min 3
_cell_volume 1419.89(5)
_computing_cell_refinement
;
Denzo/Scalepack (Otwinowski & Minor, 1996)
;
_computing_data_collection
;
COLLECT (Nonius BV, 1997)
;
_computing_data_reduction
;
Denzo/Scalepack (Otwinowski & Minor, 1996)
;
_computing_molecular_graphics
;
ORTEP-II (Johnson 1976) in teXsan (MSC, 1992-1997)
;
_computing_publication_material
;
CRYSTALS (Watkin et al 2003)
;
_computing_structure_refinement
;
CRYSTALS (Watkin et al 2003)
;
_computing_structure_solution
;
SIR92 (Altomare et al, 1994)
;
_diffrn_ambient_temperature 200
_diffrn_measured_fraction_theta_full 0.999
_diffrn_measured_fraction_theta_max 0.999
_diffrn_measurement_device_type
;
Nonius Kappa CCD
;
_diffrn_measurement_method ' \f and \w scans with CCD '
_diffrn_radiation_monochromator graphite
_diffrn_radiation_type 'Mo K\a'
_diffrn_radiation_wavelength 0.71073
_diffrn_reflns_av_R_equivalents 0.02
_diffrn_reflns_limit_h_max 10
_diffrn_reflns_limit_h_min -12
_diffrn_reflns_limit_k_max 15
_diffrn_reflns_limit_k_min -15
_diffrn_reflns_limit_l_max 16
_diffrn_reflns_limit_l_min -16
_diffrn_reflns_number 14615
_diffrn_reflns_theta_full 27.483
_diffrn_reflns_theta_max 27.483
_diffrn_reflns_theta_min 2.704
_diffrn_standards_decay_% 0.00
_diffrn_standards_interval_count 0
_diffrn_standards_interval_time 0
_diffrn_standards_number 0
_exptl_absorpt_coefficient_mu 0.556
_exptl_absorpt_correction_T_max 0.943
_exptl_absorpt_correction_T_min 0.869
_exptl_absorpt_correction_type integration
_exptl_absorpt_process_details
;
via Gaussian method (Coppens, 1970) implemented in maXus (2000)
;
_exptl_crystal_colour ' brown '
_exptl_crystal_density_diffrn 1.434
_exptl_crystal_density_meas ?
_exptl_crystal_description ' plate '
_exptl_crystal_F_000 640
_exptl_crystal_size_max 0.34
_exptl_crystal_size_mid 0.12
_exptl_crystal_size_min 0.12
_refine_diff_density_max 0.24
_refine_diff_density_min -0.36
_refine_ls_abs_structure_details
;
Flack parameter (1983), 1388 Friedel-pairs
;
_refine_ls_abs_structure_Flack 0.01(6)
_refine_ls_extinction_method None
_refine_ls_goodness_of_fit_ref 1.1151
_refine_ls_hydrogen_treatment refxyz
_refine_ls_matrix_type full
_refine_ls_number_parameters 212
_refine_ls_number_reflns 2582
_refine_ls_number_restraints 0
_refine_ls_R_factor_all 0.0299
_refine_ls_R_factor_gt 0.0261
_refine_ls_shift/su_max 0.000653
_refine_ls_structure_factor_coef F
_refine_ls_weighting_details
;
Method, part 1, Chebychev polynomial, (Watkin, 1994, Prince, 1982)
[weight] = 1.0/[A~0~*T~0~(x)+A~1~*T~1~(x) ... +A~n-1~]*T~n-1~(x)]
where A~i~ are the Chebychev coefficients listed below and x= Fcalc/Fmax
Method = Robust Weighting (Prince, 1982)
W = [weight] * [1-(deltaF/6*sigmaF)^2^]^2^
A~i~ are:
0.592 0.319 0.497 0.133 0.159
;
_refine_ls_weighting_scheme calc
_refine_ls_wR_factor_all 0.0288
_refine_ls_wR_factor_gt 0.0267
_refine_ls_wR_factor_ref 0.0267
_reflns_limit_h_max 12
_reflns_limit_h_min -12
_reflns_limit_k_max 15
_reflns_limit_k_min 0
_reflns_limit_l_max 16
_reflns_limit_l_min 0
_reflns_number_gt 2582
_reflns_number_total 3248
_reflns_threshold_expression I>3.00u(I)
_cod_data_source_file b407733dsup1.cif
_cod_data_source_block nvt9
_cod_depositor_comments
;
The following automatic conversions were performed:

'_symmetry_cell_setting' value 'Orthorhombic' changed to
'orthorhombic' according to
/home/saulius/struct/CIF-dictionaries/cif_core.dic dictionary named
'cif_core.dic' version 2.4.2 from 2011-04-26.

Automatic conversion script
Id: cif_fix_values 1891 2012-01-12 08:04:46Z andrius 

The following automatic conversions were performed:

'_exptl_crystal_density_meas' value 'not measured' was changed to '?'
- the value is perceived as not measured.

Automatic conversion script
Id: cif_fix_values 3008 2015-01-20 13:52:24Z robertas 
;
_cod_original_sg_symbol_H-M 'P 21 21 21 '
_cod_original_formula_sum ' C9 H16 B Cl N4 O S2 '
_cod_database_code 7111381

loop_
_symmetry_equiv_pos_as_xyz
x,y,z
x+1/2,-y+1/2,-z
-x,y+1/2,-z+1/2
-x+1/2,-y,z+1/2

loop_
_atom_site_label
_atom_site_type_symbol
_atom_site_fract_x
_atom_site_fract_y
_atom_site_fract_z
_atom_site_U_iso_or_equiv
_atom_site_occupancy
_atom_site_adp_type
Cl1 Cl 0.34247(6) 0.28663(5) 1.11819(4) 0.0397 1.0000 Uani
S1 S 0.27755(5) 0.41542(4) 0.67077(4) 0.0328 1.0000 Uani
S2 S 0.24976(6) 0.15605(4) 0.66741(4) 0.0362 1.0000 Uani
O1 O 0.1851(2) 0.24342(16) 0.89931(14) 0.0508 1.0000 Uani
N11 N 0.30589(18) 0.38929(13) 0.45618(13) 0.0293 1.0000 Uani
N12 N 0.44638(19) 0.51654(14) 0.52391(14) 0.0315 1.0000 Uani
N21 N 0.27698(18) 0.17928(13) 0.45194(13) 0.0297 1.0000 Uani
N22 N 0.3855(2) 0.03208(14) 0.51643(14) 0.0327 1.0000 Uani
C1 C 0.3554(2) 0.2794(2) 0.69960(15) 0.0335 1.0000 Uani
C11 C 0.3447(2) 0.44001(16) 0.54573(15) 0.0278 1.0000 Uani
C12 C 0.3869(2) 0.43474(18) 0.37600(18) 0.0341 1.0000 Uani
C13 C 0.4728(3) 0.51407(18) 0.41771(17) 0.0347 1.0000 Uani
C14 C 0.5167(3) 0.5906(2) 0.5991(2) 0.0392 1.0000 Uani
C21 C 0.3071(2) 0.12380(16) 0.54109(16) 0.0303 1.0000 Uani
C22 C 0.3398(2) 0.12174(18) 0.37033(18) 0.0337 1.0000 Uani
C23 C 0.4053(2) 0.03021(18) 0.40953(18) 0.0347 1.0000 Uani
C24 C 0.4464(3) -0.0494(2) 0.5904(2) 0.0445 1.0000 Uani
B1 B 0.1948(2) 0.2928(2) 0.44110(19) 0.0336 1.0000 Uani
H1 H 0.112(2) 0.298(2) 0.4976(18) 0.0395 1.0000 Uiso
H2 H 0.157(2) 0.299(2) 0.3576(18) 0.0395 1.0000 Uiso
H3 H 0.092(3) 0.245(2) 0.897(2) 0.0605 1.0000 Uiso
H4 H 0.221(3) 0.271(2) 0.969(2) 0.0605 1.0000 Uiso
H11 H 0.356(3) 0.279(2) 0.7723(18) 0.0395 1.0000 Uiso
H12 H 0.448(2) 0.274(2) 0.6731(19) 0.0395 1.0000 Uiso
H121 H 0.372(3) 0.409(2) 0.302(2) 0.0400 1.0000 Uiso
H131 H 0.539(3) 0.564(2) 0.390(2) 0.0412 1.0000 Uiso
H141 H 0.573(3) 0.645(2) 0.559(2) 0.0469 1.0000 Uiso
H142 H 0.448(3) 0.635(2) 0.631(2) 0.0469 1.0000 Uiso
H143 H 0.576(3) 0.549(2) 0.648(2) 0.0469 1.0000 Uiso
H221 H 0.335(3) 0.143(2) 0.300(2) 0.0404 1.0000 Uiso
H231 H 0.462(3) -0.028(2) 0.381(2) 0.0410 1.0000 Uiso
H241 H 0.523(3) -0.096(2) 0.553(2) 0.0527 1.0000 Uiso
H242 H 0.491(3) -0.016(2) 0.643(2) 0.0527 1.0000 Uiso
H243 H 0.374(3) -0.103(2) 0.616(2) 0.0527 1.0000 Uiso

loop_
_atom_site_aniso_label
_atom_site_aniso_U_11
_atom_site_aniso_U_22
_atom_site_aniso_U_33
_atom_site_aniso_U_23
_atom_site_aniso_U_13
_atom_site_aniso_U_12
Cl1 0.0385(3) 0.0426(3) 0.0379(3) -0.0038(3) 0.0003(2) 0.0012(2)
S1 0.0337(2) 0.0339(2) 0.0308(2) -0.0062(2) 0.0034(2) 0.0018(2)
S2 0.0418(3) 0.0354(3) 0.0315(2) -0.0016(2) 0.0082(3) -0.0076(2)
O1 0.0393(9) 0.0667(12) 0.0463(10) -0.0058(8) 0.0054(8) 0.0068(8)
N11 0.0304(9) 0.0283(8) 0.0294(9) -0.0007(7) -0.0023(7) 0.0044(6)
N12 0.0319(9) 0.0289(8) 0.0337(9) -0.0016(8) -0.0033(7) 0.0006(7)
N21 0.0282(8) 0.0321(8) 0.0289(8) -0.0048(6) 0.0009(7) -0.0035(7)
N22 0.0384(10) 0.0250(8) 0.0346(9) -0.0019(7) 0.0005(7) -0.0036(7)
C1 0.0338(10) 0.0400(11) 0.0266(9) -0.0013(9) 0.0002(8) -0.0009(10)
C11 0.0262(9) 0.0281(9) 0.0293(10) -0.0010(8) -0.0030(8) 0.0034(8)
C12 0.0400(11) 0.0324(11) 0.0298(11) 0.0013(9) 0.0009(9) 0.0054(9)
C13 0.0399(12) 0.0322(11) 0.0320(11) 0.0030(9) 0.0038(9) 0.0014(9)
C14 0.0406(12) 0.0346(11) 0.0422(13) -0.0065(11) -0.0067(10) -0.0058(10)
C21 0.0289(10) 0.0291(9) 0.0329(11) -0.0038(8) 0.0013(8) -0.0060(8)
C22 0.0379(11) 0.0334(10) 0.0299(11) -0.0075(8) 0.0041(9) -0.0039(9)
C23 0.0394(12) 0.0301(10) 0.0346(12) -0.0064(9) 0.0060(9) -0.0021(9)
C24 0.0577(15) 0.0311(11) 0.0447(14) 0.0028(10) -0.0019(12) 0.0016(11)
B1 0.0254(11) 0.0384(12) 0.0370(12) -0.0070(11) -0.0066(9) 0.0014(10)

loop_
_atom_type_symbol
_atom_type_scat_dispersion_real
_atom_type_scat_dispersion_imag
_atom_type_scat_Cromer_Mann_a1
_atom_type_scat_Cromer_Mann_b1
_atom_type_scat_Cromer_Mann_a2
_atom_type_scat_Cromer_Mann_b2
_atom_type_scat_Cromer_Mann_a3
_atom_type_scat_Cromer_Mann_b3
_atom_type_scat_Cromer_Mann_a4
_atom_type_scat_Cromer_Mann_b4
_atom_type_scat_Cromer_Mann_c
_atom_type_scat_source
'C   ' 0.0033 0.0016 2.3100 20.8439 1.0200 10.2075 1.5886 0.5687 0.8650 51.6512 0.2156 International_Tables_Vol_IV_Table_2.2B
'H   ' 0.0000 0.0000 0.4930 10.5109 0.3229 26.1257 0.1402 3.1424 0.0408 57.7998 0.0030 International_Tables_Vol_IV_Table_2.2B
'B   ' 0.0013 0.0007 2.0545 23.2185 1.3326 1.0210 1.0979 60.3498 0.7068 0.1403 -0.1932 International_Tables_Vol_IV_Table_2.2B
'Cl  ' 0.1484 0.1585 11.4604 0.0104 7.1964 1.1662 6.2556 18.5194 1.6455 47.7784 -9.5574 International_Tables_Vol_IV_Table_2.2B
'N   ' 0.0061 0.0033 12.2126 0.0057 3.1322 9.8933 2.0125 28.9975 1.1663 0.5826 -11.5290 International_Tables_Vol_IV_Table_2.2B
'O   ' 0.0106 0.0060 3.0485 13.2771 2.2868 5.7011 1.5463 0.3239 0.8670 32.9089 0.2508 International_Tables_Vol_IV_Table_2.2B
'S   ' 0.1246 0.1234 6.9053 1.4679 5.2034 22.2151 1.4379 0.2536 1.5863 56.1720 0.8669 International_Tables_Vol_IV_Table_2.2B

loop_
_exptl_crystal_face_index_h
_exptl_crystal_face_index_k
_exptl_crystal_face_index_l
_exptl_crystal_face_perp_dist
1 0 0 0.150
-1 0 0 0.190
0 1 1 0.070
0 -1 -1 0.050
0 -1 1 0.020
0 1 -1 0.100

loop_
_geom_angle_atom_site_label_1
_geom_angle_atom_site_label_2
_geom_angle_atom_site_label_3
_geom_angle
_geom_angle_publ_flag
C1 S1 C11 101.06(9) yes
C1 S2 C21 102.74(10) yes
H3 O1 H4 111(2) no
C11 N11 C12 107.66(17) yes
C11 N11 B1 128.10(17) yes
C12 N11 B1 124.20(17) yes
C11 N12 C13 108.36(17) yes
C11 N12 C14 126.35(18) yes
C13 N12 C14 125.28(19) yes
C21 N21 C22 107.64(18) yes
C21 N21 B1 127.17(17) yes
C22 N21 B1 125.07(18) yes
C21 N22 C23 108.43(18) yes
C21 N22 C24 126.57(19) yes
C23 N22 C24 124.93(19) yes
S2 C1 S1 117.42(12) yes
S2 C1 H11 103.0(16) no
S1 C1 H11 102.0(16) no
S2 C1 H12 111.3(15) no
S1 C1 H12 111.4(15) no
H11 C1 H12 111(2) no
S1 C11 N12 123.96(15) yes
S1 C11 N11 127.30(15) yes
N12 C11 N11 108.74(17) yes
N11 C12 C13 108.0(2) yes
N11 C12 H121 119.9(14) no
C13 C12 H121 132.0(14) no
N12 C13 C12 107.2(2) yes
N12 C13 H131 118.8(16) no
C12 C13 H131 134.0(16) no
N12 C14 H141 107.6(16) no
N12 C14 H142 109.2(16) no
H141 C14 H142 103(2) no
N12 C14 H143 111.6(15) no
H141 C14 H143 112(2) no
H142 C14 H143 114(2) no
S2 C21 N22 124.07(16) yes
S2 C21 N21 127.46(15) yes
N22 C21 N21 108.38(18) yes
N21 C22 C23 108.5(2) yes
N21 C22 H221 124.6(16) no
C23 C22 H221 126.8(16) no
N22 C23 C22 107.01(19) yes
N22 C23 H231 117.9(16) no
C22 C23 H231 135.0(16) no
N22 C24 H241 109.3(16) no
N22 C24 H242 111.7(18) no
H241 C24 H242 106(2) no
N22 C24 H243 111.8(15) no
H241 C24 H243 106(2) no
H242 C24 H243 111(2) no
N21 B1 N11 107.56(15) yes
N21 B1 H1 110.3(13) no
N11 B1 H1 111.1(13) no
N21 B1 H2 107.4(12) no
N11 B1 H2 105.9(12) no
H1 B1 H2 114.2(16) no

loop_
_geom_bond_atom_site_label_1
_geom_bond_atom_site_label_2
_geom_bond_distance
_geom_bond_publ_flag
S1 C1 1.816(2) yes
S1 C11 1.737(2) yes
S2 C1 1.819(2) yes
S2 C21 1.739(2) yes
O1 H3 0.87(3) no
O1 H4 1.01(3) no
N11 C11 1.342(2) yes
N11 C12 1.382(3) yes
N11 B1 1.562(3) yes
N12 C11 1.346(3) yes
N12 C13 1.376(3) yes
N12 C14 1.460(3) yes
N21 C21 1.345(3) yes
N21 C22 1.377(3) yes
N21 B1 1.563(3) yes
N22 C21 1.353(3) yes
N22 C23 1.375(3) yes
N22 C24 1.469(3) yes
C1 H11 0.93(2) no
C1 H12 0.93(2) no
C12 C13 1.350(3) yes
C12 H121 1.00(3) no
C13 H131 0.93(2) no
C14 H141 0.98(3) no
C14 H142 0.93(3) no
C14 H143 0.97(3) no
C22 C23 1.348(3) yes
C22 H221 0.94(3) no
C23 H231 0.94(3) no
C24 H241 1.03(3) no
C24 H242 0.89(3) no
C24 H243 0.98(3) no
B1 H1 1.06(2) no
B1 H2 1.12(2) no

loop_
_geom_contact_atom_site_label_1
_geom_contact_atom_site_label_2
_geom_contact_distance
_geom_contact_site_symmetry_2
_geom_contact_publ_flag
Cl1 O1 3.194(2) . no
Cl1 O1 3.228(2) 2_557 no
S1 C12 3.520(2) 4_565 no
S2 O1 3.191(2) . no
S2 C13 3.462(3) 2_456 no
O1 C1 3.031(3) . no
O1 C13 3.256(3) 4_565 no
O1 C14 3.329(3) 3_646 no
O1 C23 3.375(3) 4 no
O1 N12 3.497(2) 4_565 no
O1 C24 3.577(3) 4 no
C13 C21 3.568(3) 2_556 no

loop_
_geom_torsion_atom_site_label_1
_geom_torsion_atom_site_label_2
_geom_torsion_atom_site_label_3
_geom_torsion_atom_site_label_4
_geom_torsion
_geom_torsion_publ_flag
S1 C1 S2 C21 92.1(1) no
S1 C11 N11 C12 -179.9(2) no
S1 C11 N11 B1 -2.2(3) no
S1 C11 N12 C13 -179.6(2) no
S1 C11 N12 C14 0.0(3) no
S2 C1 S1 C11 -92.5(1) no
S2 C21 N21 C22 -177.6(2) no
S2 C21 N21 B1 6.2(3) no
S2 C21 N22 C23 177.0(1) no
S2 C21 N22 C24 -5.9(3) no
N11 C11 S1 C1 72.1(2) no
N11 C11 N12 C13 -0.1(2) no
N11 C11 N12 C14 179.5(2) no
N11 C12 C13 N12 0.9(2) no
N11 B1 N21 C21 85.3(2) no
N11 B1 N21 C22 -90.3(2) no
N12 C11 S1 C1 -108.5(2) no
N12 C11 N11 C12 0.6(2) no
N12 C11 N11 B1 178.3(2) no
N21 C21 S2 C1 -72.8(2) no
N21 C21 N22 C23 0.2(2) no
N21 C21 N22 C24 177.3(2) no
N21 C22 C23 N22 -1.2(2) no
N21 B1 N11 C11 -89.8(2) no
N21 B1 N11 C12 87.6(2) no
N22 C21 S2 C1 111.0(2) no
N22 C21 N21 C22 -0.9(2) no
N22 C21 N21 B1 -177.1(2) no
C11 N11 C12 C13 -0.9(2) no
C11 N12 C13 C12 -0.5(2) no
C12 C13 N12 C14 179.9(2) no
C13 C12 N11 B1 -178.7(2) no
C21 N21 C22 C23 1.3(2) no
C21 N22 C23 C22 0.6(2) no
C22 C23 N22 C24 -176.5(2) no
C23 C22 N21 B1 177.6(2) no
